data_7135123
loop_
_publ_author_name
'Scheepers, Matthew C.'
'Haynes, Delia A.'

_publ_section_title
;
 Design and synthesis of ternary multi-component crystals by sublimation.
;
_journal_name_full 'Chemical communications (Cambridge, England)'
_journal_paper_doi 10.1039/d5cc04584c
_journal_year 2025
_chemical_formula_moiety 'C7 H4 N2 O6, 2(C6 H6 N2 O)'
_chemical_formula_sum 'C19 H16 N6 O8'
_chemical_formula_weight 456.38
_chemical_name_systematic '3,5-dinitrobenzoic acid, isonicotinamide'
_space_group_IT_number 2
_space_group_name_Hall '-P 1'
_space_group_name_H-M_alt 'P -1'
_symmetry_cell_setting triclinic
_symmetry_Int_Tables_number 2
_symmetry_space_group_name_Hall '-P 1'
_symmetry_space_group_name_H-M 'P -1'
_atom_sites_solution_hydrogens mixed
_atom_sites_solution_primary dual
_audit_conform_dict_location ftp://ftp.iucr.org/pub/cif_core.dic
_audit_conform_dict_name cif_core.dic
_audit_conform_dict_version 2.4.5
_audit_creation_date 2025-06-24T09:31:54-00:00
_audit_creation_method 'WinGX routine CIF_UPDATE'
_audit_update_record
;
2025-08-08 deposited with the CCDC.	2025-10-10 downloaded from the CCDC.
;
_cell_angle_alpha 71.159(2)
_cell_angle_beta 81.700(2)
_cell_angle_gamma 89.974(2)
_cell_formula_units_Z 2
_cell_length_a 8.1848(3)
_cell_length_b 10.8341(4)
_cell_length_c 12.2177(5)
_cell_measurement_reflns_used 4879
_cell_measurement_temperature 296(2)
_cell_measurement_theta_max 22.72
_cell_measurement_theta_min 2.19
_cell_measurement_wavelength 0.71073
_cell_volume 1013.38(7)
_computing_cell_refinement 'SAINT V8.40B (?, 2016)'
_computing_data_reduction 'SAINT V8.40B (?, 2016)'
_computing_molecular_graphics 'Olex2 (Dolomanov et al., 2009)'
_computing_publication_material 'Olex2 (Dolomanov et al., 2009)'
_computing_structure_refinement 'SHELXL-2016/6 (Sheldrick, 2016)'
_computing_structure_solution 'SHELXT 2018/2 (Sheldrick, 2018)'
_diffrn_ambient_temperature 296(2)
_diffrn_measured_fraction_theta_full 1
_diffrn_measured_fraction_theta_max 0.996
_diffrn_measurement_device_type 'Bruker APEX-II CCD'
_diffrn_measurement_method '\f and \w scans'
_diffrn_radiation_probe x-ray
_diffrn_radiation_type MoK\a
_diffrn_radiation_wavelength 0.71073
_diffrn_reflns_av_R_equivalents 0.1038
_diffrn_reflns_av_unetI/netI 0.0769
_diffrn_reflns_Laue_measured_fraction_full 1
_diffrn_reflns_Laue_measured_fraction_max 0.996
_diffrn_reflns_limit_h_max 12
_diffrn_reflns_limit_h_min -12
_diffrn_reflns_limit_k_max 16
_diffrn_reflns_limit_k_min -16
_diffrn_reflns_limit_l_max 18
_diffrn_reflns_limit_l_min -18
_diffrn_reflns_number 74111
_diffrn_reflns_point_group_measured_fraction_full 1
_diffrn_reflns_point_group_measured_fraction_max 0.996
_diffrn_reflns_theta_full 25.242
_diffrn_reflns_theta_max 33.141
_diffrn_reflns_theta_min 1.782
_diffrn_standards_number 0
_exptl_absorpt_coefficient_mu 0.12
_exptl_absorpt_correction_T_max 0.746
_exptl_absorpt_correction_T_min 0.695
_exptl_absorpt_correction_type multi-scan
_exptl_absorpt_process_details
;
        SADABS-2016/2 (Bruker,2016/2) was used for absorption correction. wR2(in
;
_exptl_crystal_colour yellow
_exptl_crystal_density_diffrn 1.496
_exptl_crystal_density_method 'not measured'
_exptl_crystal_description plate
_exptl_crystal_F_000 472
_exptl_crystal_recrystallization_method 'Re-crystallisation from solvent'
_exptl_crystal_size_max 0.341
_exptl_crystal_size_mid 0.117
_exptl_crystal_size_min 0.053
_refine_diff_density_max 0.208
_refine_diff_density_min -0.275
_refine_diff_density_rms 0.053
_refine_ls_extinction_method none
_refine_ls_goodness_of_fit_ref 0.998
_refine_ls_hydrogen_treatment mixed
_refine_ls_matrix_type full
_refine_ls_number_constraints 0
_refine_ls_number_parameters 318
_refine_ls_number_reflns 7700
_refine_ls_number_restraints 0
_refine_ls_restrained_S_all 0.998
_refine_ls_R_factor_all 0.1878
_refine_ls_R_factor_gt 0.0643
_refine_ls_shift/su_max 0
_refine_ls_shift/su_mean 0
_refine_ls_structure_factor_coef Fsqd
_refine_ls_weighting_details 'w=1/[\s^2^(Fo^2^)+(0.0694P)^2^+0.2419P] where P=(Fo^2^+2Fc^2^)/3'
_refine_ls_weighting_scheme calc
_refine_ls_wR_factor_gt 0.1426
_refine_ls_wR_factor_ref 0.1948
_reflns_Friedel_coverage 0
_reflns_number_gt 3037
_reflns_number_total 7700
_reflns_threshold_expression 'I > 2\s(I)'
_cod_data_source_file d5cc04584c2.cif
_cod_data_source_block 1_2dnba+isonic
_cod_database_code 7135123
_shelx_estimated_absorpt_t_min 0.96
_shelx_estimated_absorpt_t_max 0.994

loop_
_symmetry_equiv_pos_as_xyz
'x, y, z'
'-x, -y, -z'

loop_
_atom_site_label
_atom_site_type_symbol
_atom_site_fract_x
_atom_site_fract_y
_atom_site_fract_z
_atom_site_U_iso_or_equiv
_atom_site_adp_type
_atom_site_occupancy
_atom_site_site_symmetry_order
_atom_site_calc_flag
_atom_site_refinement_flags_posn
_atom_site_refinement_flags_adp
_atom_site_refinement_flags_occupancy
_atom_site_disorder_assembly
_atom_site_disorder_group
O1 O 0.30669(19) 0.69269(15) 0.52129(13) 0.0512(4) Uani 1 1 d . . . . .
O8 O 1.02902(19) 0.13963(15) -0.44678(13) 0.0519(4) Uani 1 1 d . . . . .
O2 O 0.1087(2) 0.54509(16) 0.63153(15) 0.0633(5) Uani 1 1 d . . . . .
O7 O 0.4169(2) 0.20844(16) 0.19490(14) 0.0627(5) Uani 1 1 d . . . . .
N6 N 0.8279(2) -0.01939(18) -0.37974(17) 0.0477(5) Uani 1 1 d . . . . .
N4 N 0.5978(2) 0.3650(2) 0.07412(16) 0.0483(5) Uani 1 1 d . . . . .
N3 N 0.3735(2) 0.54474(18) 0.39549(15) 0.0479(4) Uani 1 1 d . . . . .
N2 N 0.3189(2) 1.04212(19) 0.7084(2) 0.0592(5) Uani 1 1 d . . . . .
N1 N -0.1136(2) 0.7209(2) 0.95910(17) 0.0582(5) Uani 1 1 d . . . . .
N5 N 0.7480(3) 0.24122(18) -0.09700(16) 0.0556(5) Uani 1 1 d . . . . .
O4 O -0.1572(2) 0.7959(2) 1.01153(16) 0.0826(6) Uani 1 1 d . . . . .
O5 O 0.2957(3) 1.1014(2) 0.7785(2) 0.0913(7) Uani 1 1 d . . . . .
O3 O -0.1672(3) 0.6079(2) 0.98799(17) 0.0902(7) Uani 1 1 d . . . . .
O6 O 0.4179(2) 1.07819(19) 0.61962(19) 0.0862(6) Uani 1 1 d . . . . .
C10 C 0.4478(2) 0.40049(19) 0.24617(17) 0.0368(4) Uani 1 1 d . . . . .
C1 C 0.1589(2) 0.73201(19) 0.68459(16) 0.0362(4) Uani 1 1 d . . . . .
C16 C 0.8462(2) 0.13744(19) -0.27682(16) 0.0376(4) Uani 1 1 d . . . . .
C19 C 0.9069(2) 0.08576(19) -0.37502(17) 0.0387(5) Uani 1 1 d . . . . .
C6 C 0.0395(2) 0.6906(2) 0.78340(17) 0.0420(5) Uani 1 1 d . . . . .
H6 H -0.021991 0.612593 0.801209 0.05 Uiso 1 1 calc R U . . .
C5 C 0.0134(2) 0.7666(2) 0.85457(17) 0.0415(5) Uani 1 1 d . . . . .
C2 C 0.2504(2) 0.84741(19) 0.65942(17) 0.0383(4) Uani 1 1 d . . . . .
H2 H 0.330736 0.875886 0.59338 0.046 Uiso 1 1 calc R U . . .
C13 C 0.4859(2) 0.31687(19) 0.16893(17) 0.0393(5) Uani 1 1 d . . . . .
C4 C 0.1018(2) 0.8823(2) 0.83275(18) 0.0429(5) Uani 1 1 d . . . . .
H4 H 0.082543 0.932448 0.881941 0.052 Uiso 1 1 calc R U . . .
C3 C 0.2202(2) 0.92004(19) 0.73440(18) 0.0402(5) Uani 1 1 d . . . . .
C7 C 0.1881(3) 0.6469(2) 0.60879(18) 0.0418(5) Uani 1 1 d . . . . .
C11 C 0.5333(3) 0.5172(2) 0.22822(18) 0.0459(5) Uani 1 1 d . . . . .
H11 H 0.61729 0.549352 0.164926 0.055 Uiso 1 1 calc R U . . .
C9 C 0.3247(3) 0.3585(2) 0.34079(19) 0.0497(5) Uani 1 1 d . . . . .
H9 H 0.265111 0.280166 0.356055 0.06 Uiso 1 1 calc R U . . .
C12 C 0.4925(3) 0.5849(2) 0.30516(19) 0.0483(5) Uani 1 1 d . . . . .
H12 H 0.551582 0.662737 0.292896 0.058 Uiso 1 1 calc R U . . .
C17 C 0.9215(3) 0.2498(2) -0.27399(19) 0.0487(5) Uani 1 1 d . . . . .
H17 H 1.007396 0.293336 -0.332513 0.058 Uiso 1 1 calc R U . . .
C18 C 0.8682(3) 0.2973(2) -0.18340(19) 0.0523(6) Uani 1 1 d . . . . .
H18 H 0.920322 0.373586 -0.183354 0.063 Uiso 1 1 calc R U . . .
C15 C 0.7201(3) 0.0779(2) -0.1874(2) 0.0558(6) Uani 1 1 d . . . . .
H15 H 0.665062 0.001824 -0.185183 0.067 Uiso 1 1 calc R U . . .
C8 C 0.2896(3) 0.4331(2) 0.4133(2) 0.0544(6) Uani 1 1 d . . . . .
H8 H 0.204779 0.404379 0.476417 0.065 Uiso 1 1 calc R U . . .
C14 C 0.6770(4) 0.1340(3) -0.1008(2) 0.0707(8) Uani 1 1 d . . . . .
H14 H 0.591658 0.092767 -0.040859 0.085 Uiso 1 1 calc R U . . .
H4A H 0.635(3) 0.322(2) 0.023(2) 0.068(8) Uiso 1 1 d . . . . .
H6A H 0.744(3) -0.060(2) -0.324(2) 0.058(7) Uiso 1 1 d . . . . .
H4B H 0.647(3) 0.439(3) 0.063(2) 0.060(7) Uiso 1 1 d . . . . .
H6B H 0.871(3) -0.051(3) -0.444(3) 0.083(9) Uiso 1 1 d . . . . .
H1 H 0.330(3) 0.625(3) 0.474(2) 0.084(9) Uiso 1 1 d . . . . .

loop_
_atom_site_aniso_label
_atom_site_aniso_U_11
_atom_site_aniso_U_22
_atom_site_aniso_U_33
_atom_site_aniso_U_23
_atom_site_aniso_U_13
_atom_site_aniso_U_12
O1 0.0573(9) 0.0508(9) 0.0464(9) -0.0256(7) 0.0121(7) -0.0065(7)
O8 0.0561(9) 0.0490(9) 0.0482(9) -0.0228(7) 0.0156(7) -0.0086(7)
O2 0.0689(11) 0.0534(10) 0.0694(11) -0.0337(8) 0.0154(9) -0.0208(8)
O7 0.0755(11) 0.0493(10) 0.0637(10) -0.0304(8) 0.0160(8) -0.0211(8)
N6 0.0541(11) 0.0465(11) 0.0432(10) -0.0227(9) 0.0091(9) -0.0073(9)
N4 0.0606(12) 0.0437(11) 0.0420(10) -0.0236(9) 0.0108(9) -0.0060(9)
N3 0.0503(10) 0.0528(11) 0.0449(10) -0.0263(9) 0.0030(8) 0.0013(9)
N2 0.0528(12) 0.0507(12) 0.0765(14) -0.0287(11) 0.0012(11) -0.0095(9)
N1 0.0534(12) 0.0698(14) 0.0426(11) -0.0139(10) 0.0102(9) -0.0032(10)
N5 0.0761(14) 0.0491(11) 0.0440(11) -0.0249(9) 0.0059(10) -0.0058(10)
O4 0.0824(13) 0.1031(16) 0.0626(11) -0.0434(11) 0.0264(10) -0.0004(11)
O5 0.0973(15) 0.0773(14) 0.1146(17) -0.0646(13) 0.0131(13) -0.0274(11)
O3 0.0948(15) 0.0743(14) 0.0751(13) -0.0129(11) 0.0447(11) -0.0262(11)
O6 0.0817(13) 0.0723(13) 0.0950(15) -0.0332(11) 0.0316(11) -0.0390(10)
C10 0.0364(10) 0.0378(10) 0.0356(10) -0.0145(8) 0.0019(8) -0.0007(8)
C1 0.0370(10) 0.0376(10) 0.0333(10) -0.0122(8) -0.0019(8) 0.0002(8)
C16 0.0418(11) 0.0364(10) 0.0333(10) -0.0126(8) 0.0008(8) 0.0016(8)
C19 0.0433(11) 0.0369(10) 0.0342(10) -0.0127(8) 0.0017(8) 0.0025(9)
C6 0.0400(11) 0.0406(11) 0.0412(11) -0.0111(9) 0.0017(9) -0.0037(9)
C5 0.0388(11) 0.0495(12) 0.0317(10) -0.0115(9) 0.0043(8) -0.0003(9)
C2 0.0363(10) 0.0407(11) 0.0358(10) -0.0130(8) 0.0030(8) -0.0024(8)
C13 0.0401(10) 0.0382(11) 0.0391(11) -0.0151(9) 0.0010(9) -0.0023(9)
C4 0.0427(11) 0.0492(12) 0.0412(11) -0.0216(10) -0.0041(9) 0.0038(9)
C3 0.0366(10) 0.0387(11) 0.0463(12) -0.0172(9) -0.0020(9) -0.0029(8)
C7 0.0436(11) 0.0432(12) 0.0400(11) -0.0176(9) -0.0017(9) 0.0005(9)
C11 0.0509(12) 0.0417(11) 0.0428(11) -0.0186(9) 0.0120(9) -0.0107(9)
C9 0.0465(12) 0.0489(13) 0.0520(13) -0.0215(10) 0.0098(10) -0.0132(10)
C12 0.0533(13) 0.0434(12) 0.0502(13) -0.0227(10) 0.0032(10) -0.0074(10)
C17 0.0553(13) 0.0427(12) 0.0451(12) -0.0164(10) 0.0074(10) -0.0077(10)
C18 0.0671(15) 0.0450(12) 0.0479(13) -0.0234(10) 0.0003(11) -0.0076(11)
C15 0.0652(14) 0.0503(13) 0.0518(13) -0.0282(11) 0.0184(11) -0.0205(11)
C8 0.0532(13) 0.0621(15) 0.0471(13) -0.0266(11) 0.0159(10) -0.0099(11)
C14 0.0889(19) 0.0659(16) 0.0540(15) -0.0322(13) 0.0298(13) -0.0250(14)

loop_
_atom_type_symbol
_atom_type_description
_atom_type_scat_dispersion_real
_atom_type_scat_dispersion_imag
_atom_type_scat_source
C C 0.0033 0.0016 'International Tables Vol C Tables 4.2.6.8 and 6.1.1.4'
H H 0 0 'International Tables Vol C Tables 4.2.6.8 and 6.1.1.4'
N N 0.0061 0.0033 'International Tables Vol C Tables 4.2.6.8 and 6.1.1.4'
O O 0.0106 0.006 'International Tables Vol C Tables 4.2.6.8 and 6.1.1.4'

loop_
_geom_angle_atom_site_label_1
_geom_angle_atom_site_label_2
_geom_angle_atom_site_label_3
_geom_angle
_geom_angle_site_symmetry_1
_geom_angle_site_symmetry_3
_geom_angle_publ_flag
C12 N3 C8 118.41(19) . . ?
O6 N2 O5 123.7(2) . . ?
O6 N2 C3 118.6(2) . . ?
O5 N2 C3 117.7(2) . . ?
O4 N1 O3 124.2(2) . . ?
O4 N1 C5 118.8(2) . . ?
O3 N1 C5 117.1(2) . . ?
C14 N5 C18 116.01(19) . . ?
C9 C10 C11 117.67(18) . . ?
C9 C10 C13 118.99(18) . . ?
C11 C10 C13 123.32(17) . . ?
C2 C1 C6 120.06(18) . . ?
C2 C1 C7 121.52(17) . . ?
C6 C1 C7 118.40(18) . . ?
C15 C16 C17 117.32(19) . . ?
C15 C16 C19 123.81(19) . . ?
C17 C16 C19 118.86(18) . . ?
O8 C19 N6 122.18(19) . . ?
O8 C19 C16 119.60(18) . . ?
N6 C19 C16 118.20(17) . . ?
C5 C6 C1 119.00(19) . . ?
C6 C5 C4 122.85(19) . . ?
C6 C5 N1 118.2(2) . . ?
C4 C5 N1 118.9(2) . . ?
C1 C2 C3 118.73(18) . . ?
O7 C13 N4 122.27(19) . . ?
O7 C13 C10 120.67(17) . . ?
N4 C13 C10 117.06(18) . . ?
C5 C4 C3 116.64(19) . . ?
C4 C3 C2 122.71(19) . . ?
C4 C3 N2 118.52(19) . . ?
C2 C3 N2 118.77(18) . . ?
O2 C7 O1 125.40(19) . . ?
O2 C7 C1 121.46(18) . . ?
O1 C7 C1 113.13(18) . . ?
C12 C11 C10 119.13(19) . . ?
C10 C9 C8 119.7(2) . . ?
N3 C12 C11 123.0(2) . . ?
C16 C17 C18 119.4(2) . . ?
N5 C18 C17 124.0(2) . . ?
C16 C15 C14 118.4(2) . . ?
N3 C8 C9 122.0(2) . . ?
N5 C14 C15 124.9(2) . . ?

loop_
_geom_bond_atom_site_label_1
_geom_bond_atom_site_label_2
_geom_bond_distance
_geom_bond_site_symmetry_2
_geom_bond_publ_flag
O1 C7 1.300(2) . ?
O8 C19 1.235(2) . ?
O2 C7 1.210(2) . ?
O7 C13 1.228(2) . ?
N6 C19 1.331(3) . ?
N4 C13 1.325(3) . ?
N3 C12 1.318(3) . ?
N3 C8 1.330(3) . ?
N2 O6 1.208(3) . ?
N2 O5 1.221(3) . ?
N2 C3 1.469(3) . ?
N1 O4 1.211(3) . ?
N1 O3 1.221(3) . ?
N1 C5 1.471(3) . ?
N5 C14 1.316(3) . ?
N5 C18 1.319(3) . ?
C10 C9 1.372(3) . ?
C10 C11 1.383(3) . ?
C10 C13 1.509(3) . ?
C1 C2 1.380(3) . ?
C1 C6 1.387(3) . ?
C1 C7 1.501(3) . ?
C16 C15 1.377(3) . ?
C16 C17 1.378(3) . ?
C16 C19 1.504(3) . ?
C6 C5 1.374(3) . ?
C5 C4 1.377(3) . ?
C2 C3 1.385(3) . ?
C4 C3 1.377(3) . ?
C11 C12 1.374(3) . ?
C9 C8 1.381(3) . ?
C17 C18 1.381(3) . ?
C15 C14 1.386(3) . ?
